data_2238682
loop_
_publ_author_name
'Diop, Tidiane'
'van der Lee, Arie'
'Diop, Libasse'

_publ_section_title
;
 Tetrabutylammonium butyltetrachloridostannate(IV)
;
_journal_coeditor_code WM2766
_journal_issue 10
_journal_name_full 'Acta Crystallographica Section E'
_journal_page_first m562
_journal_page_last m563
_journal_paper_doi 10.1107/S1600536813026172
_journal_volume 69
_journal_year 2013
_chemical_formula_iupac '(C16 H36 N) [Sn (C4 H9) Cl4]'
_chemical_formula_moiety 'C16 H36 N +, C4 H9 Cl4 Sn -'
_chemical_formula_sum 'C20 H45 Cl4 N Sn'
_chemical_formula_weight 560.08
_chemical_name_systematic
;
Tetrabutylammonium butyltetrachloridostannate(IV)
;
_space_group_IT_number 2
_symmetry_cell_setting triclinic
_symmetry_space_group_name_Hall '-P 1'
_symmetry_space_group_name_H-M 'P -1'
_atom_sites_solution_hydrogens difmap
_atom_sites_solution_primary iterative
_cell_angle_alpha 114.236(5)
_cell_angle_beta 101.680(4)
_cell_angle_gamma 104.123(4)
_cell_formula_units_Z 2
_cell_length_a 11.6933(5)
_cell_length_b 11.7463(5)
_cell_length_c 12.2301(6)
_cell_measurement_reflns_used 5275
_cell_measurement_temperature 175
_cell_measurement_theta_max 28.1610
_cell_measurement_theta_min 1.9600
_cell_volume 1395.80(14)
_computing_cell_refinement
;
<i>CrysAlis PRO</i> (Agilent, 2010)
;
_computing_data_collection
;
<i>CrysAlis PRO</i> (Agilent, 2010)
;
_computing_data_reduction
;
<i>CrysAlis PRO</i> (Agilent, 2010)
;
_computing_molecular_graphics
;
<i>OLEX2</i> (Dolomanov <i>et al.</i>, 2009) and <i>VESTA</i> (Momma &
Izumi, 2011)
;
_computing_publication_material 'CRYSTALS (Betteridge <i>et al.</i>, 2003)'
_computing_structure_refinement 'CRYSTALS (Betteridge <i>et al.</i>, 2003)'
_computing_structure_solution 'SUPERFLIP (Palatinus & Chapuis, 2007)'
_diffrn_ambient_temperature 175
_diffrn_detector_area_resol_mean 16.0143
_diffrn_measured_fraction_theta_full 1.000
_diffrn_measured_fraction_theta_max 0.876
_diffrn_measurement_device Area
_diffrn_measurement_device_type 'Agilent Xcalibur (Sapphire3, Gemini)'
_diffrn_measurement_method '\w scans'
_diffrn_radiation_monochromator graphite
_diffrn_radiation_source 'Enhance (Mo) X-ray Source'
_diffrn_radiation_type 'Mo K\a'
_diffrn_radiation_wavelength 0.71073
_diffrn_reflns_av_R_equivalents 0.039
_diffrn_reflns_av_sigmaI/netI 0.0549
_diffrn_reflns_limit_h_max 16
_diffrn_reflns_limit_h_min -15
_diffrn_reflns_limit_k_max 15
_diffrn_reflns_limit_k_min -15
_diffrn_reflns_limit_l_max 16
_diffrn_reflns_limit_l_min -16
_diffrn_reflns_number 18571
_diffrn_reflns_theta_full 25.240
_diffrn_reflns_theta_max 29.212
_diffrn_reflns_theta_min 1.911
_exptl_absorpt_coefficient_mu 1.304
_exptl_absorpt_correction_T_max 1.00000
_exptl_absorpt_correction_T_min 0.80277
_exptl_absorpt_correction_type multi-scan
_exptl_absorpt_process_details
;
(<i>CrysAlis PRO</i>; Agilent, 2010)
;
_exptl_crystal_colour colourless
_exptl_crystal_density_diffrn 1.333
_exptl_crystal_density_method 'not measured'
_exptl_crystal_description plate
_exptl_crystal_F_000 580.000
_exptl_crystal_size_max 0.45
_exptl_crystal_size_mid 0.40
_exptl_crystal_size_min 0.15
_refine_diff_density_max 1.32
_refine_diff_density_min -1.00
_refine_ls_extinction_method None
_refine_ls_goodness_of_fit_ref 0.9686
_refine_ls_hydrogen_treatment constr
_refine_ls_matrix_type full
_refine_ls_number_parameters 254
_refine_ls_number_reflns 6628
_refine_ls_number_restraints 142
_refine_ls_R_factor_all 0.0638
_refine_ls_R_factor_gt 0.0494
_refine_ls_shift/su_max 0.0008525
_refine_ls_shift/su_mean 0.0000162
_refine_ls_structure_factor_coef Fsqd
_refine_ls_weighting_details
;
 Method, part 1, Chebychev polynomial, (Watkin, 1994, Prince, 1982)
 [weight] = 1.0/[A~0~*T~0~(x)+A~1~*T~1~(x) ... +A~n-1~]*T~n-1~(x)]
 where A~i~ are the Chebychev coefficients listed below and x= Fcalc/Fmax
 Method = Robust Weighting (Prince, 1982)
 W = [weight] * [1-(deltaF/6*sigmaF)^2^]^2^
 A~i~ are:
 0.178E+04 0.238E+04 0.133E+04 350. 47.8
;
_refine_ls_weighting_scheme calc
_refine_ls_wR_factor_all 0.0879
_refine_ls_wR_factor_gt 0.0757
_refine_ls_wR_factor_ref 0.0876
_reflns_number_gt 5438
_reflns_number_total 6635
_reflns_threshold_expression I>2\s(I)
_cod_data_source_file wm2766.cif
_cod_data_source_block I
_cod_depositor_comments
;
 Removing duplicate rows from the ATOM_TYPE loop.

 Antanas Vaitkus,
 2018-08-07
;
_cod_database_code 2238682

loop_
_symmetry_equiv_pos_as_xyz
x,y,z
-x,-y,-z

loop_
_atom_site_type_symbol
_atom_site_label
_atom_site_fract_x
_atom_site_fract_y
_atom_site_fract_z
_atom_site_U_iso_or_equiv
_atom_site_adp_type
_atom_site_occupancy
Sn Sn1 0.19913(3) 0.15984(3) 0.83567(3) 0.0345 Uani 1.0000
Cl Cl2 0.07714(13) 0.07249(13) 0.93279(13) 0.0501 Uani 1.0000
Cl Cl3 0.35953(15) 0.36814(14) 0.98257(16) 0.0696 Uani 1.0000
Cl Cl4 0.34432(13) 0.04890(15) 0.87972(15) 0.0554 Uani 1.0000
Cl Cl5 0.05658(13) 0.28254(14) 0.81078(14) 0.0522 Uani 1.0000
C C6 0.1661(6) 0.0700(5) 0.6359(5) 0.0528 Uani 1.0000
C C7 0.1672(6) -0.0706(6) 0.5700(5) 0.0542 Uani 1.0000
C C8 0.0680(6) -0.1742(5) 0.5766(5) 0.0541 Uani 1.0000
C C9 0.0661(8) -0.3156(6) 0.5062(6) 0.0838 Uani 1.0000
H H91 0.0041 -0.3756 0.5178 0.1202 Uiso 1.0000
H H93 0.0471 -0.3436 0.4171 0.1200 Uiso 1.0000
H H92 0.1472 -0.3155 0.5410 0.1201 Uiso 1.0000
H H82 -0.0138 -0.1753 0.5366 0.0644 Uiso 1.0000
H H81 0.0801 -0.1504 0.6647 0.0641 Uiso 1.0000
H H72 0.1551 -0.0971 0.4805 0.0641 Uiso 1.0000
H H71 0.2490 -0.0689 0.6100 0.0640 Uiso 1.0000
H H61 0.2285 0.1287 0.6217 0.0612 Uiso 1.0000
H H62 0.0829 0.0638 0.5954 0.0613 Uiso 1.0000
N N10 0.7478(4) 0.2479(4) 0.9853(4) 0.0392 Uani 1.0000
C C11 0.7451(6) 0.1082(5) 0.9094(5) 0.0586 Uani 1.0000
C C12 0.6356(7) -0.0102(7) 0.8184(7) 0.0540 Uani 0.691(6)
C C13 0.6825(7) -0.1149(7) 0.7370(5) 0.0814 Uani 1.0000
C C14 0.7350(7) -0.1247(9) 0.6359(7) 0.1001 Uani 1.0000
H H142 0.7377 -0.2109 0.5927 0.1750 Uiso 1.0000
H H141 0.8180 -0.0586 0.6779 0.1751 Uiso 1.0000
H H143 0.6843 -0.1054 0.5796 0.1750 Uiso 1.0000
C C15 0.6838(5) 0.2475(7) 1.0813(5) 0.0657 Uani 1.0000
C C16 0.6844(7) 0.3808(9) 1.1736(6) 0.0926 Uani 1.0000
C C17 0.6118(8) 0.3602(12) 1.2581(7) 0.1457 Uani 1.0000
C C18 0.6068(11) 0.4897(14) 1.3521(8) 0.2270 Uani 1.0000
H H182 0.5562 0.4628 1.4005 0.3500 Uiso 1.0000
H H183 0.6856 0.5485 1.4059 0.3500 Uiso 1.0000
H H181 0.5606 0.5205 1.3057 0.3500 Uiso 1.0000
H H172 0.6543 0.3240 1.3055 0.1789 Uiso 1.0000
H H171 0.5285 0.2957 1.2041 0.1789 Uiso 1.0000
H H161 0.7696 0.4436 1.2251 0.1170 Uiso 1.0000
H H162 0.6441 0.4184 1.1265 0.1170 Uiso 1.0000
H H151 0.7288 0.2166 1.1315 0.0782 Uiso 1.0000
H H152 0.5991 0.1855 1.0344 0.0781 Uiso 1.0000
C C19 0.8824(5) 0.3421(5) 1.0513(5) 0.0448 Uani 1.0000
C C20 0.9606(5) 0.3237(6) 1.1534(5) 0.0526 Uani 1.0000
C C21 1.0970(6) 0.4119(8) 1.1979(6) 0.0762 Uani 1.0000
C C22 1.1793(7) 0.3939(9) 1.2977(7) 0.1068 Uani 1.0000
H H221 1.2653 0.4435 1.3186 0.1650 Uiso 1.0000
H H223 1.1678 0.2998 1.2639 0.1650 Uiso 1.0000
H H222 1.1575 0.4216 1.3733 0.1649 Uiso 1.0000
H H212 1.1254 0.3905 1.1250 0.0922 Uiso 1.0000
H H211 1.1033 0.5062 1.2359 0.0922 Uiso 1.0000
H H201 0.9538 0.2311 1.1178 0.0639 Uiso 1.0000
H H202 0.9289 0.3467 1.2239 0.0643 Uiso 1.0000
H H191 0.9208 0.3319 0.9868 0.0541 Uiso 1.0000
H H192 0.8825 0.4319 1.0916 0.0543 Uiso 1.0000
C C23 0.6808(7) 0.2893(7) 0.9006(5) 0.0727 Uani 1.0000
C C24 0.6979(9) 0.2669(10) 0.7805(8) 0.0703 Uani 0.691(6)
C C25 0.5893(8) 0.2945(9) 0.7078(7) 0.1069 Uani 1.0000
C C26 0.6013(9) 0.2481(10) 0.5815(7) 0.1269 Uani 1.0000
H H262 0.5538 0.2733 0.5292 0.2270 Uiso 1.0000
H H261 0.6884 0.2824 0.5946 0.2270 Uiso 1.0000
H H263 0.5722 0.1505 0.5403 0.2270 Uiso 1.0000
H H241 0.7797 0.3319 0.8013 0.1187 Uiso 0.691(6)
H H242 0.6970 0.1809 0.7362 0.1187 Uiso 0.691(6)
C C121 0.7471(16) 0.0365(11) 0.7809(10) 0.0577 Uani 0.309(6)
C C241 0.5625(11) 0.2512(19) 0.8044(14) 0.0699 Uani 0.309(6)
H H121 0.5856 0.0133 0.7658 0.0975 Uiso 0.691(6)
H H122 0.5903 -0.0407 0.8624 0.0975 Uiso 0.691(6)
H H1211 0.8314 0.0601 0.7850 0.0600 Uiso 0.309(6)
H H1212 0.7041 0.0672 0.7270 0.0600 Uiso 0.309(6)
H H2411 0.5153 0.1542 0.7646 0.0600 Uiso 0.309(6)
H H2412 0.5081 0.2920 0.8470 0.0600 Uiso 0.309(6)
H H111 0.8000 0.1167 0.8633 0.0751 Uiso 0.691(6)
H H112 0.7805 0.0864 0.9717 0.0751 Uiso 0.691(6)
H H113 0.8166 0.1070 0.9614 0.0751 Uiso 0.309(6)
H H114 0.6711 0.0516 0.9086 0.0751 Uiso 0.309(6)
H H231 0.7030 0.3834 0.9501 0.0874 Uiso 0.691(6)
H H232 0.5937 0.2452 0.8808 0.0874 Uiso 0.691(6)
H H233 0.7374 0.2994 0.8564 0.0874 Uiso 0.309(6)
H H234 0.6878 0.3753 0.9619 0.0874 Uiso 0.309(6)
H H251 0.6031 0.3875 0.7471 0.1274 Uiso 0.691(6)
H H252 0.5094 0.2458 0.7040 0.1274 Uiso 0.691(6)
H H253 0.6697 0.3632 0.7582 0.1274 Uiso 0.309(6)
H H254 0.5284 0.3339 0.6994 0.1274 Uiso 0.309(6)
H H131 0.7456 -0.1166 0.7983 0.0974 Uiso 0.691(6)
H H132 0.6119 -0.1964 0.6969 0.0974 Uiso 0.691(6)
H H133 0.7157 -0.1461 0.7920 0.0974 Uiso 0.309(6)
H H134 0.5932 -0.1484 0.7118 0.0974 Uiso 0.309(6)

loop_
_atom_site_aniso_label
_atom_site_aniso_U_11
_atom_site_aniso_U_22
_atom_site_aniso_U_33
_atom_site_aniso_U_12
_atom_site_aniso_U_13
_atom_site_aniso_U_23
Sn1 0.03730(17) 0.03018(15) 0.03305(16) 0.00540(12) 0.00836(12) 0.01820(12)
Cl2 0.0569(8) 0.0525(7) 0.0618(8) 0.0205(6) 0.0315(7) 0.0408(7)
Cl3 0.0570(9) 0.0399(7) 0.0734(10) -0.0079(6) -0.0061(8) 0.0208(7)
Cl4 0.0447(7) 0.0638(9) 0.0735(10) 0.0213(7) 0.0157(7) 0.0484(8)
Cl5 0.0568(8) 0.0470(7) 0.0678(9) 0.0253(6) 0.0236(7) 0.0365(7)
C6 0.074(4) 0.048(3) 0.038(3) 0.015(3) 0.018(3) 0.027(2)
C7 0.066(4) 0.058(3) 0.039(3) 0.022(3) 0.023(3) 0.021(3)
C8 0.067(4) 0.045(3) 0.044(3) 0.019(3) 0.017(3) 0.017(3)
C9 0.125(7) 0.047(4) 0.066(4) 0.030(4) 0.030(4) 0.017(3)
N10 0.042(2) 0.049(2) 0.041(2) 0.0283(18) 0.0206(18) 0.0260(17)
C11 0.100(4) 0.042(2) 0.039(3) 0.031(2) 0.021(2) 0.0226(18)
C12 0.065(4) 0.058(3) 0.050(4) 0.039(2) 0.016(3) 0.029(3)
C13 0.116(5) 0.071(3) 0.039(3) 0.061(4) 0.006(3) 0.005(2)
C14 0.082(5) 0.106(6) 0.078(5) 0.027(5) 0.018(4) 0.024(4)
C15 0.036(3) 0.106(5) 0.039(3) 0.015(3) 0.020(2) 0.023(3)
C16 0.080(5) 0.151(7) 0.042(3) 0.086(5) 0.023(3) 0.019(4)
C17 0.102(7) 0.294(15) 0.051(4) 0.122(9) 0.048(5) 0.055(7)
C18 0.222(13) 0.43(2) 0.053(5) 0.270(15) 0.051(7) 0.047(9)
C19 0.048(3) 0.050(3) 0.046(3) 0.017(2) 0.021(2) 0.028(2)
C20 0.051(3) 0.075(4) 0.049(3) 0.036(3) 0.022(3) 0.035(3)
C21 0.046(3) 0.115(6) 0.048(3) 0.036(4) 0.017(3) 0.019(4)
C22 0.064(5) 0.139(8) 0.088(6) 0.060(5) 0.003(4) 0.028(5)
C23 0.102(4) 0.094(4) 0.043(3) 0.079(4) 0.019(3) 0.030(3)
C24 0.096(5) 0.079(5) 0.079(4) 0.053(5) 0.047(4) 0.056(5)
C25 0.148(6) 0.114(6) 0.074(4) 0.059(5) 0.009(4) 0.066(4)
C26 0.131(7) 0.154(8) 0.068(4) 0.077(6) 0.004(4) 0.029(5)
C121 0.072(7) 0.092(4) 0.042(4) 0.059(6) 0.024(5) 0.043(4)
C241 0.063(5) 0.069(8) 0.102(7) 0.042(6) 0.017(4) 0.059(6)

loop_
_atom_type_symbol
_atom_type_scat_Cromer_Mann_a1
_atom_type_scat_Cromer_Mann_a2
_atom_type_scat_Cromer_Mann_a3
_atom_type_scat_Cromer_Mann_a4
_atom_type_scat_Cromer_Mann_b1
_atom_type_scat_Cromer_Mann_b2
_atom_type_scat_Cromer_Mann_b3
_atom_type_scat_Cromer_Mann_b4
_atom_type_scat_Cromer_Mann_c
_atom_type_scat_dispersion_real
_atom_type_scat_dispersion_imag
_atom_type_scat_source
C 2.3100 1.0200 1.5886 0.8650 20.8439 10.2075 0.5687 51.6512 0.2156 0.0033 0.0016 'International Tables Vol C 4.2.6.8 and 6.1.1.4'
H 0.4930 0.3229 0.1402 0.0408 10.5109 26.1257 3.1424 57.7998 0.0030 0.0000 0.0000 'International Tables Vol C 4.2.6.8 and 6.1.1.4'
N 12.2126 3.1322 2.0125 1.1663 0.0057 9.8933 28.9975 0.5826 -11.5290 0.0061 0.0033 'International Tables Vol C 4.2.6.8 and 6.1.1.4'
O 3.0485 2.2868 1.5463 0.8670 13.2771 5.7011 0.3239 32.9089 0.2508 0.0106 0.0060 'International Tables Vol C 4.2.6.8 and 6.1.1.4'
S 6.9053 5.2034 1.4379 1.5863 1.4679 22.2151 0.2536 56.1720 0.8669 0.1246 0.1234 'International Tables Vol C 4.2.6.8 and 6.1.1.4'
Cl 11.4604 7.1964 6.2556 1.6455 0.0104 1.1662 18.5194 47.7784 -9.5574 0.1484 0.1585 'International Tables Vol C 4.2.6.8 and 6.1.1.4'
Sn 19.1889 19.1005 4.4585 2.4663 5.8303 0.5031 26.8909 83.9572 4.7821 -0.6537 1.4246 'International Tables Vol C 4.2.6.8 and 6.1.1.4'

loop_
_geom_angle_atom_site_label_1
_geom_angle_atom_site_label_2
_geom_angle_atom_site_label_3
_geom_angle
_geom_angle_publ_flag
Cl2 Sn1 Cl3 112.46(6) no
Cl2 Sn1 Cl4 88.66(5) no
Cl3 Sn1 Cl4 88.58(6) no
Cl2 Sn1 Cl5 88.99(5) no
Cl3 Sn1 Cl5 88.51(6) no
Cl4 Sn1 Cl5 175.24(6) no
Cl2 Sn1 C6 125.04(15) no
Cl3 Sn1 C6 122.42(15) no
Cl4 Sn1 C6 95.13(16) no
Cl5 Sn1 C6 89.61(16) no
Sn1 C6 C7 117.6(3) no
Sn1 C6 H61 107.8 no
C7 C6 H61 108.6 no
Sn1 C6 H62 106.8 no
C7 C6 H62 105.9 no
H61 C6 H62 110.0 no
C6 C7 C8 114.0(5) no
C6 C7 H72 108.7 no
C8 C7 H72 108.6 no
C6 C7 H71 108.3 no
C8 C7 H71 108.4 no
H72 C7 H71 108.8 no
C7 C8 C9 113.8(5) no
C7 C8 H82 108.0 no
C9 C8 H82 106.9 no
C7 C8 H81 109.5 no
C9 C8 H81 108.9 no
H82 C8 H81 109.6 no
C8 C9 H91 109.6 no
C8 C9 H93 109.9 no
H91 C9 H93 109.6 no
C8 C9 H92 108.2 no
H91 C9 H92 109.5 no
H93 C9 H92 109.9 no
C11 N10 C15 107.9(4) no
C11 N10 C19 108.4(4) no
C15 N10 C19 111.0(4) no
C11 N10 C23 110.7(4) no
C15 N10 C23 109.5(4) no
C19 N10 C23 109.4(4) no
N10 C11 C12 126.8(5) no
N10 C11 C121 131.7(6) no
C12 C11 C121 63.1(7) no
N10 C11 H111 105.1 no
C12 C11 H111 105.3 no
N10 C11 H112 104.7 no
C12 C11 H112 104.9 no
C121 C11 H112 118.5 no
H111 C11 H112 109.5 no
N10 C11 H113 103.1 no
C12 C11 H113 124.0 no
C121 C11 H113 103.5 no
H111 C11 H113 80.9 no
N10 C11 H114 104.3 no
C121 C11 H114 103.7 no
H111 C11 H114 145.4 no
H112 C11 H114 79.8 no
H113 C11 H114 109.5 no
C11 C12 C13 107.2(6) no
C11 C12 C121 58.7(5) no
C13 C12 C121 61.3(5) no
C11 C12 H121 108.2 no
C13 C12 H121 109.7 no
C121 C12 H121 90.6 no
C11 C12 H122 109.3 no
C13 C12 H122 112.0 no
C121 C12 H122 158.8 no
H121 C12 H122 110.4 no
C13 C12 H114 128.6 no
C121 C12 H114 98.6 no
H121 C12 H114 117.7 no
H122 C12 H114 69.2 no
C12 C13 C14 131.8(7) no
C12 C13 C121 59.0(6) no
C14 C13 C121 79.8(6) no
C12 C13 H131 103.6 no
C14 C13 H131 103.7 no
C121 C13 H131 95.0 no
C12 C13 H132 103.7 no
C14 C13 H132 103.5 no
C121 C13 H132 153.4 no
H131 C13 H132 109.5 no
C12 C13 H133 104.1 no
C14 C13 H133 116.7 no
C121 C13 H133 116.3 no
H132 C13 H133 86.3 no
C12 C13 H134 68.6 no
C14 C13 H134 116.4 no
C121 C13 H134 116.2 no
H131 C13 H134 132.0 no
H133 C13 H134 109.1 no
C13 C14 H142 110.2 no
C13 C14 H141 105.8 no
H142 C14 H141 110.2 no
C13 C14 H143 108.0 no
H142 C14 H143 111.5 no
H141 C14 H143 111.0 no
N10 C15 C16 116.4(6) no
N10 C15 H151 106.1 no
C16 C15 H151 106.8 no
N10 C15 H152 107.5 no
C16 C15 H152 109.5 no
H151 C15 H152 110.4 no
C15 C16 C17 109.1(8) no
C15 C16 H161 110.7 no
C17 C16 H161 110.4 no
C15 C16 H162 109.5 no
C17 C16 H162 109.1 no
H161 C16 H162 108.0 no
C16 C17 C18 112.1(11) no
C16 C17 H172 107.9 no
C18 C17 H172 108.6 no
C16 C17 H171 108.2 no
C18 C17 H171 110.7 no
H172 C17 H171 109.2 no
C17 C18 H182 104.3 no
C17 C18 H183 110.3 no
H182 C18 H183 110.4 no
C17 C18 H181 108.0 no
H182 C18 H181 107.6 no
H183 C18 H181 115.7 no
N10 C19 C20 116.1(4) no
N10 C19 H191 107.6 no
C20 C19 H191 108.9 no
N10 C19 H192 107.4 no
C20 C19 H192 107.4 no
H191 C19 H192 109.4 no
C19 C20 C21 109.9(5) no
C19 C20 H201 109.0 no
C21 C20 H201 108.7 no
C19 C20 H202 108.7 no
C21 C20 H202 110.6 no
H201 C20 H202 109.9 no
C20 C21 C22 111.7(6) no
C20 C21 H212 109.2 no
C22 C21 H212 109.8 no
C20 C21 H211 108.1 no
C22 C21 H211 108.6 no
H212 C21 H211 109.4 no
C21 C22 H221 110.4 no
C21 C22 H223 109.3 no
H221 C22 H223 108.2 no
C21 C22 H222 111.2 no
H221 C22 H222 109.5 no
H223 C22 H222 108.1 no
N10 C23 C24 122.5(5) no
N10 C23 C241 143.6(8) no
C24 C23 C241 69.3(7) no
N10 C23 H231 106.0 no
C24 C23 H231 106.1 no
C241 C23 H231 102.1 no
N10 C23 H232 106.2 no
C24 C23 H232 106.2 no
H231 C23 H232 109.5 no
N10 C23 H233 100.4 no
C241 C23 H233 100.8 no
H231 C23 H233 93.0 no
H232 C23 H233 138.2 no
N10 C23 H234 100.2 no
C24 C23 H234 121.2 no
C241 C23 H234 100.2 no
H232 C23 H234 97.0 no
H233 C23 H234 109.5 no
C23 C24 C25 105.9(6) no
C23 C24 H241 106.6 no
C25 C24 H241 110.9 no
C23 C24 H242 110.2 no
C25 C24 H242 113.5 no
H241 C24 H242 109.5 no
C23 C24 C241 55.5(5) no
C25 C24 C241 56.3(4) no
H241 C24 C241 143.5 no
H242 C24 C241 106.8 no
C25 C24 H233 132.3 no
H241 C24 H233 71.0 no
H242 C24 H233 109.8 no
C241 C24 H233 92.9 no
C24 C25 C26 101.9(7) no
C24 C25 C241 64.2(6) no
C26 C25 C241 144.2(11) no
C24 C25 H251 110.9 no
C26 C25 H251 110.8 no
C241 C25 H251 104.9 no
C24 C25 H252 111.8 no
C26 C25 H252 111.9 no
C241 C25 H252 53.6 no
H251 C25 H252 109.5 no
C24 C25 H253 59.3 no
C26 C25 H253 99.8 no
C241 C25 H253 99.8 no
H251 C25 H253 56.4 no
H252 C25 H253 148.4 no
C24 C25 H254 156.4 no
C26 C25 H254 100.5 no
C241 C25 H254 100.7 no
H251 C25 H254 53.2 no
H252 C25 H254 65.8 no
H253 C25 H254 109.5 no
C25 C26 H262 113.7 no
C25 C26 H261 106.8 no
H262 C26 H261 111.5 no
C25 C26 H263 107.0 no
H262 C26 H263 108.9 no
H261 C26 H263 108.6 no
C13 C121 C12 59.8(5) no
C13 C121 C11 105.6(7) no
C12 C121 C11 58.2(5) no
C13 C121 H1211 113.1 no
C12 C121 H1211 156.6 no
C11 C121 H1211 107.9 no
C13 C121 H1212 113.8 no
C12 C121 H1212 95.4 no
C11 C121 H1212 108.9 no
H1211 C121 H1212 107.4 no
C13 C121 H111 134.7 no
C12 C121 H111 98.5 no
H1211 C121 H111 70.3 no
H1212 C121 H111 107.1 no
C25 C241 C23 108.6(8) no
C25 C241 C24 59.5(5) no
C23 C241 C24 55.2(5) no
C25 C241 H2411 112.5 no
C23 C241 H2411 110.2 no
C24 C241 H2411 106.2 no
C25 C241 H2412 113.0 no
C23 C241 H2412 108.9 no
C24 C241 H2412 149.9 no
H2411 C241 H2412 103.4 no
C25 C241 H232 149.0 no
C24 C241 H232 91.9 no
H2411 C241 H232 85.3 no
H2412 C241 H232 85.2 no
C23 C241 H252 147.1 no
C24 C241 H252 94.0 no
H2411 C241 H252 87.8 no
H2412 C241 H252 92.4 no
H232 C241 H252 171.9 no
C121 H111 C11 97.6 no
C11 H112 H113 74.8 no
C11 H113 H112 74.8 no
C12 H114 C11 98.3 no
C241 H232 C23 98.2 no
C23 H233 C24 109.5 no
C241 H252 C25 87.8 no
C13 H131 H133 78.0 no
C13 H132 H134 71.2 no
C13 H133 H131 78.0 no
H132 H134 C13 70.5 no

loop_
_geom_bond_atom_site_label_1
_geom_bond_atom_site_label_2
_geom_bond_distance
_geom_bond_publ_flag
Sn1 C6 2.129(5) yes
Sn1 Cl2 2.3390(12) yes
Sn1 Cl3 2.3494(14) yes
Sn1 Cl4 2.4812(14) yes
Sn1 Cl5 2.5051(14) yes
C6 C7 1.516(7) no
C6 H61 0.971 no
C6 H62 0.969 no
C7 C8 1.505(7) no
C7 H72 0.975 no
C7 H71 0.974 no
C8 C9 1.517(7) no
C8 H82 0.976 no
C8 H81 0.965 no
C9 H91 0.957 no
C9 H93 0.957 no
C9 H92 0.957 no
N10 C11 1.505(6) no
N10 C15 1.517(6) no
N10 C19 1.501(6) no
N10 C23 1.483(6) no
C11 C12 1.447(7) no
C11 C121 1.455(9) no
C11 H111 0.950 no
C11 H112 0.950 no
C11 H113 0.950 no
C11 H114 0.950 no
C12 C13 1.532(7) no
C12 C121 1.520(16) no
C12 H121 0.950 no
C12 H122 0.939 no
C12 H114 0.963 no
C13 C14 1.465(10) no
C13 C121 1.556(9) no
C13 H131 0.950 no
C13 H132 0.950 no
C13 H133 0.950 no
C13 H134 0.954 no
C14 H142 0.943 no
C14 H141 0.954 no
C14 H143 0.952 no
C15 C16 1.505(9) no
C15 H151 0.964 no
C15 H152 0.957 no
C16 C17 1.519(10) no
C16 H161 0.969 no
C16 H162 0.975 no
C17 C18 1.508(13) no
C17 H172 0.975 no
C17 H171 0.963 no
C18 H182 1.003 no
C18 H183 0.910 no
C18 H181 0.940 no
C19 C20 1.516(7) no
C19 H191 0.964 no
C19 H192 0.963 no
C20 C21 1.515(8) no
C20 H201 0.966 no
C20 H202 0.970 no
C21 C22 1.515(9) no
C21 H212 0.972 no
C21 H211 0.986 no
C22 H221 0.951 no
C22 H223 0.970 no
C22 H222 0.956 no
C23 C24 1.446(7) no
C23 C241 1.450(9) no
C23 H231 0.950 no
C23 H232 0.950 no
C23 H233 0.950 no
C23 H234 0.950 no
C24 C25 1.578(7) no
C24 H241 0.974 no
C24 H242 0.925 no
C24 C241 1.648(16) no
C24 H233 0.818 no
C25 C26 1.462(7) no
C25 C241 1.523(9) no
C25 H251 0.950 no
C25 H252 0.950 no
C25 H253 0.950 no
C25 H254 0.950 no
C26 H262 0.946 no
C26 H261 0.952 no
C26 H263 0.975 no
C121 H1211 0.941 no
C121 H1212 0.983 no
C121 H111 0.985 no
C241 H2411 0.984 no
C241 H2412 0.992 no
C241 H232 0.969 no
C241 H252 1.227 no
H112 H113 0.499 no
H131 H133 0.395 no
H132 H134 0.626 no

loop_
_geom_hbond_atom_site_label_D
_geom_hbond_atom_site_label_H
_geom_hbond_atom_site_label_A
_geom_hbond_site_symmetry_A
_geom_hbond_distance_DH
_geom_hbond_distance_HA
_geom_hbond_distance_DA
_geom_hbond_angle_DHA
_geom_hbond_publ_flag
C15 H152 Cl4 . 0.957 2.814 3.752(6) 166.55 yes
C19 H191 Cl5 1_655 0.964 2.882 3.837(5) 171.2 yes
C19 H192 Cl5 2_667 0.963 2.896 3.830(5) 163.6 yes
